data_4080610
loop_
_publ_author_name
'Turbervill, Robert S. P.'
'Jupp, Andrew R.'
'McCullough, Phillip S. B.'
'Erg\"o\,cmen, Doruk'
'Goicoechea, Jose M.'

_publ_contact_author
;
 Dr. J. M. Goicoechea           
 Chemistry Research Laboratory
 University of Oxford
 Mansfield Road
 Oxford
 OX1 3TA
 UK
;
_publ_section_title
;
 Synthesis and Characterization of Free and Coordinated
 1,2,3-Tripnictolide Anions
;
_journal_issue 7
_journal_name_full Organometallics
_journal_page_first 2234
_journal_paper_doi 10.1021/om4001296
_journal_volume 32
_journal_year 2013
_chemical_formula_moiety 'C12 H24 K O6, C11 H6 As3 Mo O3'
_chemical_formula_sum 'C23 H30 As3 K Mo O9'
_chemical_formula_weight 810.27
_chemical_name_systematic
; 
 [K(18-crown-6)][Mo(As3C2HPh)(CO)3]
;
_space_group_IT_number 2
_symmetry_cell_setting triclinic
_symmetry_space_group_name_Hall '-P 1'
_symmetry_space_group_name_H-M 'P -1'
_atom_sites_solution_hydrogens geom
_atom_sites_solution_primary direct
_atom_sites_solution_secondary difmap
_audit_creation_method SHELXL-97
_cell_angle_alpha 97.171(3)
_cell_angle_beta 102.873(3)
_cell_angle_gamma 102.459(3)
_cell_formula_units_Z 2
_cell_length_a 8.5753(3)
_cell_length_b 10.9107(4)
_cell_length_c 16.9299(4)
_cell_measurement_reflns_used 9989
_cell_measurement_temperature 150(2)
_cell_measurement_theta_max 76.2290
_cell_measurement_theta_min 4.2165
_cell_volume 1482.75(9)
_computing_cell_refinement
;
CrysAlisPro, Agilent Technologies,
Version 1.171.35.21 (release 20-01-2012 CrysAlis171 .NET)
(compiled Jan 23 2012,18:06:46)
;
_computing_data_collection
;
CrysAlisPro, Agilent Technologies,
Version 1.171.35.21 (release 20-01-2012 CrysAlis171 .NET)
(compiled Jan 23 2012,18:06:46)
;
_computing_data_reduction
;
CrysAlisPro, Agilent Technologies,
Version 1.171.35.21 (release 20-01-2012 CrysAlis171 .NET)
(compiled Jan 23 2012,18:06:46)
;
_computing_molecular_graphics 'WinGX (Farrugia, 2005)'
_computing_publication_material 'XCIF (Sheldrick, 2001)'
_computing_structure_refinement 'SHELXL-97 (Sheldrick, 1997)'
_computing_structure_solution 'SHELXS-97 (Sheldrick, 1990)'
_diffrn_ambient_temperature 150(2)
_diffrn_detector_area_resol_mean 10.4102
_diffrn_measured_fraction_theta_full 0.986
_diffrn_measured_fraction_theta_max 0.986
_diffrn_measurement_device_type 'SuperNova, Dual, Cu at zero, Atlas'
_diffrn_measurement_method '\w scans'
_diffrn_radiation_monochromator mirror
_diffrn_radiation_source 'SuperNova (Cu) X-ray Source'
_diffrn_radiation_type CuK\a
_diffrn_radiation_wavelength 1.54178
_diffrn_reflns_av_R_equivalents 0.0302
_diffrn_reflns_av_sigmaI/netI 0.0257
_diffrn_reflns_limit_h_max 10
_diffrn_reflns_limit_h_min -10
_diffrn_reflns_limit_k_max 13
_diffrn_reflns_limit_k_min -13
_diffrn_reflns_limit_l_max 19
_diffrn_reflns_limit_l_min -21
_diffrn_reflns_number 16074
_diffrn_reflns_theta_full 76.41
_diffrn_reflns_theta_max 76.41
_diffrn_reflns_theta_min 4.22
_exptl_absorpt_coefficient_mu 8.996
_exptl_absorpt_correction_T_max 0.8406
_exptl_absorpt_correction_T_min 0.2032
_exptl_absorpt_correction_type multi-scan
_exptl_absorpt_process_details
;
CrysAlisPro, Agilent Technologies,
Version 1.171.35.21 (release 20-01-2012 CrysAlis171 .NET)
(compiled Jan 23 2012,18:06:46)
Empirical absorption correction using spherical harmonics,
 implemented in SCALE3 ABSPACK scaling algorithm.
;
_exptl_crystal_colour orange
_exptl_crystal_density_diffrn 1.815
_exptl_crystal_density_meas ?
_exptl_crystal_density_method 'not measured'
_exptl_crystal_description plate
_exptl_crystal_F_000 800
_exptl_crystal_size_max 0.26
_exptl_crystal_size_mid 0.24
_exptl_crystal_size_min 0.02
_refine_diff_density_max 0.792
_refine_diff_density_min -0.544
_refine_diff_density_rms 0.082
_refine_ls_extinction_method none
_refine_ls_goodness_of_fit_ref 1.127
_refine_ls_hydrogen_treatment constr
_refine_ls_matrix_type full
_refine_ls_number_parameters 362
_refine_ls_number_reflns 6139
_refine_ls_number_restraints 2
_refine_ls_restrained_S_all 1.130
_refine_ls_R_factor_all 0.0354
_refine_ls_R_factor_gt 0.0335
_refine_ls_shift/su_max 0.000
_refine_ls_shift/su_mean 0.000
_refine_ls_structure_factor_coef Fsqd
_refine_ls_weighting_details 'calc w=1/[\s^2^(Fo^2^)+(0.0351P)^2^+2.2033P] where P=(Fo^2^+2Fc^2^)/3'
_refine_ls_weighting_scheme calc
_refine_ls_wR_factor_gt 0.0866
_refine_ls_wR_factor_ref 0.0880
_reflns_number_gt 5799
_reflns_number_total 6139
_reflns_threshold_expression >2\s(I)
_cod_data_source_file om4001296_si_002.cif
_cod_data_source_block 12
_cod_depositor_comments
;
The following automatic conversions were performed:

'_exptl_crystal_density_meas' value 'not measured' was changed to '?'
- the value is perceived as not measured.

Automatic conversion script
Id: cif_fix_values 3008 2015-01-20 13:52:24Z robertas 
;
_cod_original_cell_volume 1482.75(8)
_cod_database_code 4080610

loop_
_symmetry_equiv_pos_as_xyz
'x, y, z'
'-x, -y, -z'

loop_
_atom_site_label
_atom_site_type_symbol
_atom_site_fract_x
_atom_site_fract_y
_atom_site_fract_z
_atom_site_U_iso_or_equiv
_atom_site_adp_type
_atom_site_occupancy
_atom_site_symmetry_multiplicity
_atom_site_calc_flag
_atom_site_refinement_flags
_atom_site_disorder_assembly
_atom_site_disorder_group
Mo1 Mo 0.40772(3) 0.92891(2) 0.229478(14) 0.02677(8) Uani 1 1 d . . .
As1 As 0.5211(3) 0.8470(2) 0.37191(16) 0.0409(3) Uani 0.6776(17) 1 d P A 1
As2 As 0.69487(16) 0.84753(10) 0.28229(8) 0.0380(2) Uani 0.6776(17) 1 d P A 1
As3 As 0.72361(6) 1.06021(5) 0.26425(3) 0.02994(17) Uani 0.6776(17) 1 d P A 1
C1 C 0.5852(4) 1.1065(3) 0.33306(19) 0.0304(6) Uani 0.6776(17) 1 d PD A 1
C2 C 0.5057(9) 1.0157(6) 0.3708(4) 0.0448(4) Uani 0.6776(17) 1 d PD A 1
H2 H 0.4332 1.0426 0.4003 0.054 Uiso 0.6776(17) 1 calc PR A 1
As1A As 0.7108(4) 0.8958(3) 0.2774(2) 0.0520(6) Uani 0.3224(17) 1 d P A 2
As2A As 0.5249(8) 0.8190(5) 0.3573(4) 0.0651(15) Uani 0.3224(17) 1 d P A 2
As3A As 0.45190(19) 1.00791(15) 0.39175(8) 0.0448(4) Uani 0.3224(17) 1 d P A 2
C1A C 0.5852(4) 1.1065(3) 0.33306(19) 0.0304(6) Uani 0.3224(17) 1 d PD A 2
C2A C 0.6771(13) 1.0575(11) 0.2835(7) 0.02994(17) Uani 0.3224(17) 1 d PD A 2
H2A H 0.7252 1.1115 0.2508 0.036 Uiso 0.3224(17) 1 calc PR A 2
C3 C 0.5794(4) 1.2427(3) 0.3464(2) 0.0355(7) Uani 1 1 d . . .
C4 C 0.5485(6) 1.3078(4) 0.2825(3) 0.0508(10) Uani 1 1 d . A .
H4 H 0.5246 1.2642 0.2273 0.061 Uiso 1 1 calc R . .
C5 C 0.5518(7) 1.4384(4) 0.2980(4) 0.0698(14) Uani 1 1 d . . .
H5 H 0.5303 1.4829 0.2536 0.084 Uiso 1 1 calc R A .
C6 C 0.5866(6) 1.5006(4) 0.3778(4) 0.0678(15) Uani 1 1 d . A .
H6 H 0.5906 1.5890 0.3887 0.081 Uiso 1 1 calc R . .
C7 C 0.6152(5) 1.4372(5) 0.4415(3) 0.0646(15) Uani 1 1 d . . .
H7 H 0.6379 1.4814 0.4965 0.077 Uiso 1 1 calc R A .
C8 C 0.6115(4) 1.3084(4) 0.4271(3) 0.0488(10) Uani 1 1 d . . .
H8 H 0.6308 1.2647 0.4721 0.059 Uiso 1 1 calc R . .
C9 C 0.1949(4) 0.9701(4) 0.2238(2) 0.0429(8) Uani 1 1 d . A .
O1 O 0.0705(4) 0.9972(4) 0.2188(2) 0.0699(10) Uani 1 1 d . . .
C10 C 0.3929(4) 0.9914(3) 0.1248(2) 0.0349(7) Uani 1 1 d . A .
O2 O 0.3817(4) 1.0302(3) 0.06420(17) 0.0528(7) Uani 1 1 d . . .
C11 C 0.3006(5) 0.7550(3) 0.1702(2) 0.0409(8) Uani 1 1 d . A .
O3 O 0.2418(4) 0.6493(3) 0.13717(18) 0.0584(8) Uani 1 1 d . . .
K1 K 0.0000 0.5000 0.0000 0.0387(2) Uani 1 2 d S . .
O101 O 0.0154(3) 0.7500(2) -0.02090(18) 0.0484(6) Uani 1 1 d . . .
O102 O -0.2439(3) 0.6194(3) 0.03559(17) 0.0476(6) Uani 1 1 d . . .
O103 O -0.2092(4) 0.3863(3) 0.09123(17) 0.0507(7) Uani 1 1 d . . .
C101 C -0.1292(6) 0.7934(4) -0.0226(4) 0.0647(13) Uani 1 1 d . A .
H10A H -0.2131 0.7549 -0.0753 0.078 Uiso 1 1 calc R . .
H10B H -0.1031 0.8874 -0.0178 0.078 Uiso 1 1 calc R . .
C102 C -0.1939(6) 0.7554(4) 0.0478(3) 0.0649(13) Uani 1 1 d . A .
H10C H -0.1070 0.7889 0.1001 0.078 Uiso 1 1 calc R . .
H10D H -0.2893 0.7914 0.0512 0.078 Uiso 1 1 calc R . .
C103 C -0.3051(7) 0.5751(6) 0.1012(3) 0.0674(14) Uani 1 1 d . A .
H10E H -0.4017 0.6083 0.1063 0.081 Uiso 1 1 calc R . .
H10F H -0.2185 0.6058 0.1538 0.081 Uiso 1 1 calc R . .
C104 C -0.3540(6) 0.4328(5) 0.0834(3) 0.0638(13) Uani 1 1 d . A .
H10G H -0.4161 0.4006 0.1225 0.077 Uiso 1 1 calc R . .
H10H H -0.4265 0.4021 0.0268 0.077 Uiso 1 1 calc R . .
C105 C -0.2508(6) 0.2514(4) 0.0722(3) 0.0560(11) Uani 1 1 d . . .
H10I H -0.3211 0.2220 0.0151 0.067 Uiso 1 1 calc R . .
H10J H -0.3142 0.2158 0.1100 0.067 Uiso 1 1 calc R . .
C106 C 0.0968(6) 0.7948(4) -0.0809(3) 0.0550(11) Uani 1 1 d . . .
H10K H 0.1249 0.8892 -0.0718 0.066 Uiso 1 1 calc R . .
H10L H 0.0233 0.7617 -0.1370 0.066 Uiso 1 1 calc R . .
K2 K 1.0000 0.5000 0.5000 0.03155(19) Uani 1 2 d S . .
O201 O 1.0234(3) 0.2788(2) 0.55854(17) 0.0424(6) Uani 1 1 d . . .
O202 O 1.0504(3) 0.2965(2) 0.39960(16) 0.0429(6) Uani 1 1 d . . .
O203 O 1.0952(3) 0.5373(3) 0.35590(15) 0.0435(6) Uani 1 1 d . . .
C201 C 1.0079(5) 0.1685(3) 0.5003(3) 0.0531(11) Uani 1 1 d . . .
H20A H 0.8906 0.1331 0.4697 0.064 Uiso 1 1 calc R . .
H20B H 1.0458 0.1026 0.5292 0.064 Uiso 1 1 calc R . .
C202 C 1.1091(5) 0.2032(4) 0.4420(3) 0.0553(12) Uani 1 1 d . . .
H20C H 1.2266 0.2382 0.4726 0.066 Uiso 1 1 calc R . .
H20D H 1.1009 0.1263 0.4019 0.066 Uiso 1 1 calc R . .
C203 C 1.1335(5) 0.3270(4) 0.3391(3) 0.0536(11) Uani 1 1 d . . .
H20E H 1.1184 0.2494 0.2982 0.064 Uiso 1 1 calc R . .
H20F H 1.2533 0.3619 0.3648 0.064 Uiso 1 1 calc R . .
C204 C 1.0646(5) 0.4237(5) 0.2976(2) 0.0554(11) Uani 1 1 d . . .
H20G H 1.1168 0.4424 0.2524 0.066 Uiso 1 1 calc R . .
H20H H 0.9441 0.3897 0.2736 0.066 Uiso 1 1 calc R . .
C205 C 1.0344(5) 0.6340(5) 0.3190(3) 0.0540(11) Uani 1 1 d . . .
H20I H 0.9138 0.6029 0.2941 0.065 Uiso 1 1 calc R . .
H20J H 1.0887 0.6549 0.2748 0.065 Uiso 1 1 calc R . .
C206 C 0.9313(5) 0.2503(4) 0.6175(3) 0.0521(10) Uani 1 1 d . . .
H20K H 0.9633 0.1800 0.6436 0.063 Uiso 1 1 calc R . .
H20L H 0.8116 0.2225 0.5898 0.063 Uiso 1 1 calc R . .

loop_
_atom_site_aniso_label
_atom_site_aniso_U_11
_atom_site_aniso_U_22
_atom_site_aniso_U_33
_atom_site_aniso_U_23
_atom_site_aniso_U_13
_atom_site_aniso_U_12
Mo1 0.02618(12) 0.02316(12) 0.02670(13) 0.00165(9) 0.00313(9) 0.00270(9)
As1 0.0463(5) 0.0410(9) 0.0405(6) 0.0198(6) 0.0121(5) 0.0139(5)
As2 0.0382(4) 0.0373(5) 0.0416(4) 0.0066(4) 0.0081(3) 0.0189(5)
As3 0.0241(3) 0.0329(3) 0.0313(3) 0.0016(2) 0.00825(19) 0.0055(2)
C1 0.0251(14) 0.0331(16) 0.0270(14) -0.0011(12) 0.0031(11) 0.0023(12)
C2 0.0440(9) 0.0529(8) 0.0295(7) 0.0052(5) 0.0057(5) 0.0009(6)
As1A 0.0388(9) 0.0483(14) 0.0661(12) 0.0036(12) 0.0052(7) 0.0181(12)
As2A 0.076(2) 0.049(2) 0.061(3) 0.0249(18) -0.0064(16) 0.0137(14)
As3A 0.0440(9) 0.0529(8) 0.0295(7) 0.0052(5) 0.0057(5) 0.0009(6)
C1A 0.0251(14) 0.0331(16) 0.0270(14) -0.0011(12) 0.0031(11) 0.0023(12)
C2A 0.0241(3) 0.0329(3) 0.0313(3) 0.0016(2) 0.00825(19) 0.0055(2)
C3 0.0247(14) 0.0338(17) 0.0430(18) -0.0041(14) 0.0106(13) 0.0010(12)
C4 0.072(3) 0.0298(18) 0.057(2) 0.0051(16) 0.035(2) 0.0102(17)
C5 0.091(4) 0.039(2) 0.095(4) 0.017(2) 0.054(3) 0.015(2)
C6 0.049(2) 0.035(2) 0.112(4) -0.017(2) 0.028(3) 0.0031(18)
C7 0.034(2) 0.059(3) 0.080(3) -0.036(3) 0.001(2) 0.0116(18)
C8 0.0307(17) 0.058(2) 0.046(2) -0.0183(18) -0.0020(15) 0.0135(16)
C9 0.0356(18) 0.042(2) 0.044(2) -0.0045(15) 0.0096(15) 0.0028(15)
O1 0.0373(16) 0.083(2) 0.086(2) -0.0084(19) 0.0153(15) 0.0224(15)
C10 0.0352(17) 0.0338(16) 0.0328(16) 0.0028(13) 0.0035(13) 0.0097(13)
O2 0.0677(19) 0.0545(17) 0.0385(14) 0.0173(13) 0.0106(13) 0.0181(14)
C11 0.047(2) 0.0353(18) 0.0352(17) 0.0052(14) 0.0039(15) 0.0061(15)
O3 0.077(2) 0.0273(13) 0.0503(16) -0.0053(12) -0.0031(14) -0.0028(13)
K1 0.0385(5) 0.0267(5) 0.0434(5) -0.0022(4) 0.0012(4) 0.0067(4)
O101 0.0486(15) 0.0342(13) 0.0547(16) 0.0064(12) -0.0016(12) 0.0107(11)
O102 0.0511(15) 0.0461(15) 0.0423(14) -0.0021(11) 0.0033(12) 0.0201(12)
O103 0.0555(17) 0.0550(17) 0.0387(14) 0.0067(12) 0.0025(12) 0.0190(13)
C101 0.053(3) 0.033(2) 0.098(4) 0.008(2) -0.001(2) 0.0149(18)
C102 0.053(3) 0.045(2) 0.085(3) -0.015(2) 0.003(2) 0.019(2)
C103 0.086(4) 0.097(4) 0.038(2) 0.015(2) 0.017(2) 0.059(3)
C104 0.068(3) 0.088(4) 0.057(3) 0.037(3) 0.030(2) 0.038(3)
C105 0.066(3) 0.052(2) 0.044(2) 0.0108(18) 0.0104(19) 0.004(2)
C106 0.074(3) 0.038(2) 0.043(2) 0.0084(16) -0.0035(19) 0.0108(19)
K2 0.0335(5) 0.0254(4) 0.0382(5) 0.0088(4) 0.0110(4) 0.0090(3)
O201 0.0403(13) 0.0259(11) 0.0531(15) 0.0103(10) 0.0014(11) 0.0008(10)
O202 0.0355(13) 0.0392(13) 0.0483(14) -0.0047(11) 0.0041(11) 0.0117(10)
O203 0.0393(13) 0.0519(15) 0.0338(12) 0.0077(11) 0.0050(10) 0.0042(11)
C201 0.051(2) 0.0231(16) 0.069(3) 0.0047(17) -0.012(2) 0.0065(15)
C202 0.045(2) 0.0345(19) 0.069(3) -0.0167(18) -0.0147(19) 0.0190(16)
C203 0.038(2) 0.062(3) 0.050(2) -0.0183(19) 0.0088(17) 0.0083(18)
C204 0.046(2) 0.075(3) 0.0332(19) -0.0062(19) 0.0096(16) -0.001(2)
C205 0.043(2) 0.071(3) 0.047(2) 0.030(2) 0.0073(17) 0.0044(19)
C206 0.040(2) 0.045(2) 0.068(3) 0.035(2) 0.0041(18) 0.0019(16)

loop_
_atom_type_symbol
_atom_type_description
_atom_type_scat_dispersion_real
_atom_type_scat_dispersion_imag
_atom_type_scat_source
C C 0.0181 0.0091 'International Tables Vol C Tables 4.2.6.8 and 6.1.1.4'
As As -0.9300 1.0051 'International Tables Vol C Tables 4.2.6.8 and 6.1.1.4'
K K 0.3868 1.0657 'International Tables Vol C Tables 4.2.6.8 and 6.1.1.4'
Mo Mo -0.0483 2.7339 'International Tables Vol C Tables 4.2.6.8 and 6.1.1.4'
O O 0.0492 0.0322 'International Tables Vol C Tables 4.2.6.8 and 6.1.1.4'
H H 0.0000 0.0000 'International Tables Vol C Tables 4.2.6.8 and 6.1.1.4'

loop_
_geom_angle_atom_site_label_1
_geom_angle_atom_site_label_2
_geom_angle_atom_site_label_3
_geom_angle
_geom_angle_site_symmetry_1
_geom_angle_site_symmetry_3
C11 Mo1 C9 91.98(16) . .
C11 Mo1 C10 90.60(15) . .
C9 Mo1 C10 84.42(16) . .
C11 Mo1 C2A 137.7(3) . .
C9 Mo1 C2A 130.2(3) . .
C10 Mo1 C2A 91.1(3) . .
C11 Mo1 C2 132.07(19) . .
C9 Mo1 C2 92.2(2) . .
C10 Mo1 C2 137.33(18) . .
C2A Mo1 C2 59.4(3) . .
C11 Mo1 C1 161.36(14) . .
C9 Mo1 C1 99.63(13) . .
C10 Mo1 C1 104.93(13) . .
C2A Mo1 C1 34.3(2) . .
C2 Mo1 C1 33.73(16) . .
C11 Mo1 As1A 96.96(13) . .
C9 Mo1 As1A 165.55(13) . .
C10 Mo1 As1A 106.73(12) . .
C2A Mo1 As1A 42.6(3) . .
C2 Mo1 As1A 73.4(2) . .
C1 Mo1 As1A 69.01(10) . .
C11 Mo1 As3 130.07(12) . .
C9 Mo1 As3 136.21(11) . .
C10 Mo1 As3 83.64(10) . .
C2A Mo1 As3 10.5(2) . .
C2 Mo1 As3 69.73(17) . .
C1 Mo1 As3 44.38(7) . .
As1A Mo1 As3 39.85(6) . .
C11 Mo1 As3A 124.94(11) . .
C9 Mo1 As3A 82.19(12) . .
C10 Mo1 As3A 142.22(10) . .
C2A Mo1 As3A 71.7(2) . .
C2 Mo1 As3A 12.36(16) . .
C1 Mo1 As3A 43.80(8) . .
As1A Mo1 As3A 83.39(8) . .
As3 Mo1 As3A 82.04(3) . .
C11 Mo1 As2A 85.83(16) . .
C9 Mo1 As2A 116.76(18) . .
C10 Mo1 As2A 158.60(16) . .
C2A Mo1 As2A 77.7(3) . .
C2 Mo1 As2A 50.3(2) . .
C1 Mo1 As2A 75.95(15) . .
As1A Mo1 As2A 53.02(15) . .
As3 Mo1 As2A 82.60(14) . .
As3A Mo1 As2A 51.00(11) . .
C11 Mo1 As1 92.43(12) . .
C9 Mo1 As1 112.01(13) . .
C10 Mo1 As1 163.15(11) . .
C2A Mo1 As1 75.6(3) . .
C2 Mo1 As1 42.58(18) . .
C1 Mo1 As1 69.75(9) . .
As1A Mo1 As1 56.44(8) . .
As3 Mo1 As1 81.74(5) . .
As3A Mo1 As1 42.99(6) . .
As2A Mo1 As1 8.01(14) . .
C11 Mo1 As2 87.98(12) . .
C9 Mo1 As2 162.37(12) . .
C10 Mo1 As2 113.21(10) . .
C2A Mo1 As2 53.0(3) . .
C2 Mo1 As2 74.96(19) . .
C1 Mo1 As2 76.55(8) . .
As1A Mo1 As2 10.94(5) . .
As3 Mo1 As2 50.75(3) . .
As3A Mo1 As2 83.40(4) . .
As2A Mo1 As2 45.65(13) . .
As1 Mo1 As2 50.40(5) . .
C2 As1 As2 95.7(2) . .
C2 As1 Mo1 58.0(2) . .
As2 As1 Mo1 66.34(7) . .
As3 As2 As1 97.53(7) . .
As3 As2 Mo1 61.92(3) . .
As1 As2 Mo1 63.26(8) . .
C1 As3 As2 97.94(10) . .
C1 As3 Mo1 60.76(9) . .
As2 As3 Mo1 67.33(3) . .
C2 C1 C3 123.5(4) . .
C2 C1 As3 119.6(4) . .
C3 C1 As3 116.8(2) . .
C2 C1 Mo1 70.6(3) . .
C3 C1 Mo1 129.7(2) . .
As3 C1 Mo1 74.86(10) . .
C1 C2 As1 129.0(5) . .
C1 C2 Mo1 75.7(3) . .
As1 C2 Mo1 79.4(3) . .
C1 C2 H2 115.5 . .
As1 C2 H2 115.5 . .
Mo1 C2 H2 120.0 . .
C2A As1A As2A 96.3(4) . .
C2A As1A Mo1 59.4(4) . .
As2A As1A Mo1 64.48(18) . .
As3A As2A As1A 97.9(2) . .
As3A As2A Mo1 64.12(16) . .
As1A As2A Mo1 62.50(17) . .
As2A As3A Mo1 64.89(17) . .
As1A C2A Mo1 78.0(4) . .
As1A C2A H2A 117.7 . .
Mo1 C2A H2A 119.2 . .
C4 C3 C8 118.6(4) . .
C4 C3 C1 122.5(3) . .
C8 C3 C1 118.9(4) . .
C3 C4 C5 120.7(4) . .
C3 C4 H4 119.7 . .
C5 C4 H4 119.7 . .
C6 C5 C4 119.4(5) . .
C6 C5 H5 120.3 . .
C4 C5 H5 120.3 . .
C7 C6 C5 120.6(4) . .
C7 C6 H6 119.7 . .
C5 C6 H6 119.7 . .
C6 C7 C8 120.6(4) . .
C6 C7 K2 103.7(3) . 1_565
C8 C7 K2 89.0(2) . 1_565
C6 C7 H7 119.7 . .
C8 C7 H7 119.7 . .
K2 C7 H7 77.2 1_565 .
C7 C8 C3 120.1(5) . .
C7 C8 K2 66.9(2) . 1_565
C3 C8 K2 113.7(2) . 1_565
C7 C8 H8 119.9 . .
C3 C8 H8 119.9 . .
K2 C8 H8 89.5 1_565 .
O1 C9 Mo1 177.7(4) . .
O2 C10 Mo1 178.1(3) . .
O3 C11 Mo1 177.0(3) . .
C11 O3 K1 141.9(3) . .
O101 K1 O101 180.00(12) . 2_565
O101 K1 O3 74.99(8) . .
O101 K1 O3 105.01(8) 2_565 .
O101 K1 O3 105.01(8) . 2_565
O101 K1 O3 74.99(8) 2_565 2_565
O3 K1 O3 180.00(11) . 2_565
O101 K1 O103 60.45(9) . 2_565
O101 K1 O103 119.55(9) 2_565 2_565
O3 K1 O103 84.82(9) . 2_565
O3 K1 O103 95.18(9) 2_565 2_565
O101 K1 O103 119.55(9) . .
O101 K1 O103 60.45(9) 2_565 .
O3 K1 O103 95.18(9) . .
O3 K1 O103 84.82(9) 2_565 .
O103 K1 O103 180.0 2_565 .
O101 K1 O102 120.10(9) . 2_565
O101 K1 O102 59.90(9) 2_565 2_565
O3 K1 O102 87.38(9) . 2_565
O3 K1 O102 92.62(9) 2_565 2_565
O103 K1 O102 61.27(9) 2_565 2_565
O103 K1 O102 118.73(9) . 2_565
O101 K1 O102 59.90(9) . .
O101 K1 O102 120.10(9) 2_565 .
O3 K1 O102 92.62(9) . .
O3 K1 O102 87.38(9) 2_565 .
O103 K1 O102 118.73(9) 2_565 .
O103 K1 O102 61.27(9) . .
O102 K1 O102 180.00(11) 2_565 .
C101 O101 C106 112.0(4) . .
C101 O101 K1 117.1(2) . .
C106 O101 K1 117.2(2) . .
C103 O102 C102 112.5(4) . .
C103 O102 K1 112.0(2) . .
C102 O102 K1 113.4(2) . .
C105 O103 C104 110.9(4) . .
C105 O103 K1 112.7(2) . .
C104 O103 K1 112.2(2) . .
O101 C101 C102 108.1(4) . .
O101 C101 H10A 110.1 . .
C102 C101 H10A 110.1 . .
O101 C101 H10B 110.1 . .
C102 C101 H10B 110.1 . .
H10A C101 H10B 108.4 . .
O102 C102 C101 108.9(4) . .
O102 C102 H10C 109.9 . .
C101 C102 H10C 109.9 . .
O102 C102 H10D 109.9 . .
C101 C102 H10D 109.9 . .
H10C C102 H10D 108.3 . .
O102 C103 C104 108.8(4) . .
O102 C103 H10E 109.9 . .
C104 C103 H10E 109.9 . .
O102 C103 H10F 109.9 . .
C104 C103 H10F 109.9 . .
H10E C103 H10F 108.3 . .
O103 C104 C103 109.2(4) . .
O103 C104 H10G 109.8 . .
C103 C104 H10G 109.8 . .
O103 C104 H10H 109.8 . .
C103 C104 H10H 109.8 . .
H10G C104 H10H 108.3 . .
O103 C105 C106 109.8(4) . 2_565
O103 C105 H10I 109.7 . .
C106 C105 H10I 109.7 2_565 .
O103 C105 H10J 109.7 . .
C106 C105 H10J 109.7 2_565 .
H10I C105 H10J 108.2 . .
O101 C106 C105 108.1(3) . 2_565
O101 C106 H10K 110.1 . .
C105 C106 H10K 110.1 2_565 .
O101 C106 H10L 110.1 . .
C105 C106 H10L 110.1 2_565 .
H10K C106 H10L 108.4 . .
O201 K2 O201 180.000(1) . 2_766
O201 K2 O203 118.73(8) . .
O201 K2 O203 61.27(8) 2_766 .
O201 K2 O203 61.27(8) . 2_766
O201 K2 O203 118.73(8) 2_766 2_766
O203 K2 O203 180.000(1) . 2_766
O201 K2 O202 60.14(8) . .
O201 K2 O202 119.86(8) 2_766 .
O203 K2 O202 59.94(8) . .
O203 K2 O202 120.06(8) 2_766 .
O201 K2 O202 119.86(8) . 2_766
O201 K2 O202 60.14(8) 2_766 2_766
O203 K2 O202 120.06(8) . 2_766
O203 K2 O202 59.94(8) 2_766 2_766
O202 K2 O202 180.00(10) . 2_766
O201 K2 C7 82.52(13) . 2_776
O201 K2 C7 97.48(13) 2_766 2_776
O203 K2 C7 77.25(13) . 2_776
O203 K2 C7 102.75(13) 2_766 2_776
O202 K2 C7 81.34(9) . 2_776
O202 K2 C7 98.66(9) 2_766 2_776
O201 K2 C7 97.48(13) . 1_545
O201 K2 C7 82.52(13) 2_766 1_545
O203 K2 C7 102.75(13) . 1_545
O203 K2 C7 77.25(13) 2_766 1_545
O202 K2 C7 98.66(9) . 1_545
O202 K2 C7 81.34(9) 2_766 1_545
C7 K2 C7 180.0 2_776 1_545
O201 K2 C8 103.56(10) . 2_776
O201 K2 C8 76.44(10) 2_766 2_776
O203 K2 C8 77.42(9) . 2_776
O203 K2 C8 102.58(9) 2_766 2_776
O202 K2 C8 102.01(8) . 2_776
O202 K2 C8 77.99(8) 2_766 2_776
C7 K2 C8 24.15(11) 2_776 2_776
C7 K2 C8 155.85(11) 1_545 2_776
O201 K2 C8 76.44(10) . 1_545
O201 K2 C8 103.56(10) 2_766 1_545
O203 K2 C8 102.58(9) . 1_545
O203 K2 C8 77.42(9) 2_766 1_545
O202 K2 C8 77.99(8) . 1_545
O202 K2 C8 102.01(8) 2_766 1_545
C7 K2 C8 155.85(11) 2_776 1_545
C7 K2 C8 24.15(11) 1_545 1_545
C8 K2 C8 180.0 2_776 1_545
C201 O201 C206 111.7(3) . .
C201 O201 K2 117.6(2) . .
C206 O201 K2 114.9(2) . .
C203 O202 C202 112.0(3) . .
C203 O202 K2 116.9(2) . .
C202 O202 K2 115.1(2) . .
C204 O203 C205 111.8(3) . .
C204 O203 K2 114.4(2) . .
C205 O203 K2 113.3(2) . .
O201 C201 C202 109.4(3) . .
O201 C201 H20A 109.8 . .
C202 C201 H20A 109.8 . .
O201 C201 H20B 109.8 . .
C202 C201 H20B 109.8 . .
H20A C201 H20B 108.2 . .
O202 C202 C201 109.1(3) . .
O202 C202 H20C 109.9 . .
C201 C202 H20C 109.9 . .
O202 C202 H20D 109.9 . .
C201 C202 H20D 109.9 . .
H20C C202 H20D 108.3 . .
O202 C203 C204 108.6(3) . .
O202 C203 H20E 110.0 . .
C204 C203 H20E 110.0 . .
O202 C203 H20F 110.0 . .
C204 C203 H20F 110.0 . .
H20E C203 H20F 108.4 . .
O203 C204 C203 109.6(3) . .
O203 C204 H20G 109.8 . .
C203 C204 H20G 109.8 . .
O203 C204 H20H 109.8 . .
C203 C204 H20H 109.8 . .
H20G C204 H20H 108.2 . .
O203 C205 C206 109.5(3) . 2_766
O203 C205 H20I 109.8 . .
C206 C205 H20I 109.8 2_766 .
O203 C205 H20J 109.8 . .
C206 C205 H20J 109.8 2_766 .
H20I C205 H20J 108.2 . .
O201 C206 C205 109.0(3) . 2_766
O201 C206 H20K 109.9 . .
C205 C206 H20K 109.9 2_766 .
O201 C206 H20L 109.9 . .
C205 C206 H20L 109.9 2_766 .
H20K C206 H20L 108.3 . .

loop_
_geom_bond_atom_site_label_1
_geom_bond_atom_site_label_2
_geom_bond_distance
_geom_bond_site_symmetry_2
Mo1 C11 1.953(4) .
Mo1 C9 1.957(4) .
Mo1 C10 1.965(3) .
Mo1 C2A 2.341(12) .
Mo1 C2 2.351(6) .
Mo1 C1 2.416(3) .
Mo1 As1A 2.661(3) .
Mo1 As3 2.6723(6) .
Mo1 As3A 2.6903(14) .
Mo1 As2A 2.708(7) .
Mo1 As1 2.725(3) .
Mo1 As2 2.7949(12) .
As1 C2 1.876(8) .
As1 As2 2.351(2) .
As2 As3 2.3457(11) .
As3 C1 1.936(3) .
C1 C2 1.384(6) .
C1 C3 1.488(5) .
C2 H2 0.9500 .
As1A C2A 1.842(12) .
As1A As2A 2.397(7) .
As2A As3A 2.324(6) .
C2A H2A 0.9500 .
C3 C4 1.375(6) .
C3 C8 1.400(5) .
C4 C5 1.410(6) .
C4 H4 0.9500 .
C5 C6 1.371(8) .
C5 H5 0.9500 .
C6 C7 1.358(8) .
C6 H6 0.9500 .
C7 C8 1.388(6) .
C7 K2 3.121(4) 1_565
C7 H7 0.9500 .
C8 K2 3.393(4) 1_565
C8 H8 0.9500 .
C9 O1 1.155(5) .
C10 O2 1.150(4) .
C11 O3 1.165(4) .
O3 K1 2.793(3) .
K1 O101 2.772(3) .
K1 O101 2.772(3) 2_565
K1 O3 2.793(3) 2_565
K1 O103 2.810(3) 2_565
K1 O103 2.810(3) .
K1 O102 2.825(3) 2_565
K1 O102 2.825(3) .
O101 C101 1.416(5) .
O101 C106 1.432(5) .
O102 C103 1.423(6) .
O102 C102 1.427(5) .
O103 C105 1.415(5) .
O103 C104 1.425(5) .
C101 C102 1.491(8) .
C101 H10A 0.9900 .
C101 H10B 0.9900 .
C102 H10C 0.9900 .
C102 H10D 0.9900 .
C103 C104 1.491(8) .
C103 H10E 0.9900 .
C103 H10F 0.9900 .
C104 H10G 0.9900 .
C104 H10H 0.9900 .
C105 C106 1.496(7) 2_565
C105 H10I 0.9900 .
C105 H10J 0.9900 .
C106 C105 1.496(7) 2_565
C106 H10K 0.9900 .
C106 H10L 0.9900 .
K2 O201 2.751(2) .
K2 O201 2.751(2) 2_766
K2 O203 2.789(2) .
K2 O203 2.789(2) 2_766
K2 O202 2.794(2) .
K2 O202 2.794(2) 2_766
K2 C7 3.121(4) 2_776
K2 C7 3.121(4) 1_545
K2 C8 3.393(4) 2_776
K2 C8 3.393(4) 1_545
O201 C201 1.418(5) .
O201 C206 1.428(5) .
O202 C203 1.406(5) .
O202 C202 1.432(5) .
O203 C204 1.421(5) .
O203 C205 1.426(5) .
C201 C202 1.485(7) .
C201 H20A 0.9900 .
C201 H20B 0.9900 .
C202 H20C 0.9900 .
C202 H20D 0.9900 .
C203 C204 1.491(7) .
C203 H20E 0.9900 .
C203 H20F 0.9900 .
C204 H20G 0.9900 .
C204 H20H 0.9900 .
C205 C206 1.482(7) 2_766
C205 H20I 0.9900 .
C205 H20J 0.9900 .
C206 C205 1.482(7) 2_766
C206 H20K 0.9900 .
C206 H20L 0.9900 .
